data_2220235
loop_
_publ_author_name
'Arshad, Muhammad Nadeem'
'Tahir, M. Nawaz'
'Khan, Islam Ullah'
'Ahmad, Ejaz'
'Shafiq, Muhammad'

_publ_section_title
;
 Methyl (4-bromobenzenesulfonamido)acetate
;
_journal_coeditor_code HK2573
_journal_issue 12
_journal_name_full 'Acta Crystallographica Section E'
_journal_page_first o2380
_journal_paper_doi 10.1107/S1600536808037550
_journal_volume 64
_journal_year 2008
_chemical_formula_iupac 'C9 H10 Br N O4 S'
_chemical_formula_moiety 'C9 H10 Br N O4 S'
_chemical_formula_sum 'C9 H10 Br N O4 S'
_chemical_formula_weight 308.15
_chemical_name_systematic
;
Methyl (4-bromobenzenesulfonamido)acetate
;
_space_group_IT_number 2
_symmetry_cell_setting triclinic
_symmetry_space_group_name_Hall '-P 1'
_symmetry_space_group_name_H-M 'P -1'
_atom_sites_solution_hydrogens geom
_atom_sites_solution_primary direct
_atom_sites_solution_secondary difmap
_audit_creation_method SHELXL-97
_cell_angle_alpha 83.866(2)
_cell_angle_beta 81.1900(10)
_cell_angle_gamma 87.027(2)
_cell_formula_units_Z 2
_cell_length_a 6.0451(2)
_cell_length_b 7.0369(2)
_cell_length_c 13.8695(5)
_cell_measurement_reflns_used 2846
_cell_measurement_temperature 296(2)
_cell_measurement_theta_max 28.30
_cell_measurement_theta_min 1.49
_cell_volume 579.31(3)
_computing_cell_refinement 'SAINT (Bruker, 2007)'
_computing_data_collection 'APEX2 (Bruker, 2007)'
_computing_data_reduction 'SAINT (Bruker, 2007)'
_computing_molecular_graphics 'ORTEP-3 for Windows (Farrugia, 1997) and PLATON (Spek, 2003)'
_computing_publication_material
;
WinGX (Farrugia, 1999) and PLATON (Spek, 2003)
;
_computing_structure_refinement 'SHELXL97 (Sheldrick, 2008)'
_computing_structure_solution 'SHELXS97 (Sheldrick, 2008)'
_diffrn_ambient_temperature 296(2)
_diffrn_detector_area_resol_mean 7.40
_diffrn_measured_fraction_theta_full 0.996
_diffrn_measured_fraction_theta_max 0.991
_diffrn_measurement_device_type 'Bruker Kappa APEXII CCD'
_diffrn_measurement_method \w
_diffrn_radiation_monochromator graphite
_diffrn_radiation_source 'fine-focus sealed tube'
_diffrn_radiation_type MoK\a
_diffrn_radiation_wavelength 0.71073
_diffrn_reflns_av_R_equivalents 0.0380
_diffrn_reflns_av_sigmaI/netI 0.0342
_diffrn_reflns_limit_h_max 8
_diffrn_reflns_limit_h_min -8
_diffrn_reflns_limit_k_max 9
_diffrn_reflns_limit_k_min -9
_diffrn_reflns_limit_l_max 18
_diffrn_reflns_limit_l_min -18
_diffrn_reflns_number 13148
_diffrn_reflns_theta_full 26.00
_diffrn_reflns_theta_max 28.30
_diffrn_reflns_theta_min 1.49
_diffrn_standards_number 0
_exptl_absorpt_coefficient_mu 3.726
_exptl_absorpt_correction_T_max 0.639
_exptl_absorpt_correction_T_min 0.449
_exptl_absorpt_correction_type multi-scan
_exptl_absorpt_process_details '(SADABS; Bruker, 2005)'
_exptl_crystal_colour colorless
_exptl_crystal_density_diffrn 1.767
_exptl_crystal_density_method 'not measured'
_exptl_crystal_description prism
_exptl_crystal_F_000 308
_exptl_crystal_size_max 0.23
_exptl_crystal_size_mid 0.18
_exptl_crystal_size_min 0.12
_refine_diff_density_max 0.527
_refine_diff_density_min -0.595
_refine_ls_extinction_method none
_refine_ls_goodness_of_fit_ref 1.039
_refine_ls_hydrogen_treatment constr
_refine_ls_matrix_type full
_refine_ls_number_parameters 145
_refine_ls_number_reflns 2846
_refine_ls_number_restraints 0
_refine_ls_restrained_S_all 1.039
_refine_ls_R_factor_all 0.0703
_refine_ls_R_factor_gt 0.0395
_refine_ls_shift/su_max 0.000
_refine_ls_shift/su_mean 0.000
_refine_ls_structure_factor_coef Fsqd
_refine_ls_weighting_details 'calc w=1/[\s^2^(Fo^2^)+(0.0448P)^2^+0.5395P] where P=(Fo^2^+2Fc^2^)/3'
_refine_ls_weighting_scheme calc
_refine_ls_wR_factor_gt 0.0940
_refine_ls_wR_factor_ref 0.1160
_reflns_number_gt 1893
_reflns_number_total 2846
_reflns_threshold_expression I>2\s(I)
_cod_data_source_file hk2573.cif
_cod_data_source_block I
_cod_database_code 2220235
_cod_database_fobs_code 2220235

loop_
_symmetry_equiv_pos_site_id
_symmetry_equiv_pos_as_xyz
1 x,y,z
2 -x,-y,-z

loop_
_atom_site_type_symbol
_atom_site_label
_atom_site_fract_x
_atom_site_fract_y
_atom_site_fract_z
_atom_site_U_iso_or_equiv
_atom_site_adp_type
_atom_site_calc_flag
_atom_site_refinement_flags
_atom_site_occupancy
Br Br1 0.31108(8) 0.18201(7) 0.47759(3) 0.0859(2) Uani d . 1
S S1 -0.15899(12) 0.80316(11) 0.19808(6) 0.0428(2) Uani d . 1
O O1 0.4939(4) 0.7999(3) -0.06466(17) 0.0535(6) Uani d . 1
O O2 0.2102(5) 0.6116(4) -0.06458(19) 0.0694(8) Uani d . 1
O O3 -0.3871(3) 0.7563(4) 0.20253(19) 0.0589(6) Uani d . 1
O O4 -0.1032(4) 0.9893(3) 0.21559(19) 0.0602(6) Uani d . 1
N N1 -0.0358(4) 0.7668(4) 0.08966(18) 0.0426(6) Uani d . 1
H H1 -0.1060 0.7168 0.0497 0.051 Uiso calc R 1
C C1 0.6104(7) 0.7313(6) -0.1532(3) 0.0720(12) Uani d . 1
H H1A 0.7505 0.7935 -0.1714 0.108 Uiso calc R 1
H H1B 0.5207 0.7589 -0.2048 0.108 Uiso calc R 1
H H1C 0.6379 0.5957 -0.1425 0.108 Uiso calc R 1
C C2 0.2962(5) 0.7298(4) -0.0293(2) 0.0411(7) Uani d . 1
C C3 0.1966(5) 0.8203(5) 0.0605(2) 0.0427(7) Uani d . 1
H H3A 0.2818 0.7791 0.1133 0.051 Uiso calc R 1
H H3B 0.2032 0.9583 0.0477 0.051 Uiso calc R 1
C C4 -0.0381(5) 0.6363(4) 0.2804(2) 0.0385(6) Uani d . 1
C C5 -0.1158(6) 0.4529(5) 0.2982(2) 0.0482(8) Uani d . 1
H H5 -0.2363 0.4206 0.2696 0.058 Uiso calc R 1
C C6 -0.0151(6) 0.3180(5) 0.3582(2) 0.0534(8) Uani d . 1
H H6 -0.0672 0.1944 0.3709 0.064 Uiso calc R 1
C C7 0.1645(6) 0.3690(6) 0.3992(2) 0.0528(9) Uani d . 1
C C8 0.2420(6) 0.5515(6) 0.3828(3) 0.0549(9) Uani d . 1
H H8 0.3625 0.5834 0.4115 0.066 Uiso calc R 1
C C9 0.1398(5) 0.6868(5) 0.3233(2) 0.0484(8) Uani d . 1
H H9 0.1898 0.8111 0.3121 0.058 Uiso calc R 1

loop_
_atom_site_aniso_label
_atom_site_aniso_U_11
_atom_site_aniso_U_22
_atom_site_aniso_U_33
_atom_site_aniso_U_12
_atom_site_aniso_U_13
_atom_site_aniso_U_23
Br1 0.0822(3) 0.1005(4) 0.0689(3) 0.0267(3) -0.0172(2) 0.0133(2)
S1 0.0313(4) 0.0443(5) 0.0512(5) -0.0016(3) -0.0027(3) -0.0019(3)
O1 0.0403(12) 0.0621(15) 0.0588(14) -0.0191(10) 0.0057(10) -0.0201(12)
O2 0.0744(17) 0.0703(18) 0.0649(16) -0.0429(14) 0.0103(13) -0.0240(14)
O3 0.0288(11) 0.0740(17) 0.0704(16) -0.0032(10) -0.0048(10) 0.0059(13)
O4 0.0603(15) 0.0420(14) 0.0770(18) 0.0016(11) -0.0034(13) -0.0112(12)
N1 0.0335(13) 0.0531(16) 0.0423(14) -0.0158(11) -0.0078(10) 0.0004(12)
C1 0.060(2) 0.078(3) 0.076(3) -0.016(2) 0.020(2) -0.031(2)
C2 0.0409(16) 0.0361(16) 0.0465(17) -0.0116(12) -0.0062(13) -0.0003(13)
C3 0.0363(16) 0.0476(18) 0.0453(17) -0.0140(13) -0.0052(12) -0.0053(14)
C4 0.0320(14) 0.0470(17) 0.0359(15) -0.0035(12) -0.0008(11) -0.0067(13)
C5 0.0478(18) 0.052(2) 0.0467(18) -0.0114(15) -0.0110(14) -0.0048(15)
C6 0.061(2) 0.050(2) 0.0488(19) -0.0070(16) -0.0077(16) -0.0017(15)
C7 0.0484(19) 0.071(2) 0.0348(16) 0.0117(17) 0.0007(14) -0.0016(15)
C8 0.0398(17) 0.076(3) 0.050(2) -0.0057(16) -0.0110(14) -0.0062(18)
C9 0.0386(17) 0.055(2) 0.0524(19) -0.0110(14) -0.0041(14) -0.0102(16)

loop_
_atom_type_symbol
_atom_type_description
_atom_type_scat_dispersion_real
_atom_type_scat_dispersion_imag
_atom_type_scat_source
S S 0.1246 0.1234 'International Tables Vol C Tables 4.2.6.8 and 6.1.1.4'
O O 0.0106 0.0060 'International Tables Vol C Tables 4.2.6.8 and 6.1.1.4'
N N 0.0061 0.0033 'International Tables Vol C Tables 4.2.6.8 and 6.1.1.4'
Br Br -0.2901 2.4595 'International Tables Vol C Tables 4.2.6.8 and 6.1.1.4'
H H 0.0000 0.0000 'International Tables Vol C Tables 4.2.6.8 and 6.1.1.4'
C C 0.0033 0.0016 'International Tables Vol C Tables 4.2.6.8 and 6.1.1.4'

loop_
_geom_angle_atom_site_label_1
_geom_angle_atom_site_label_2
_geom_angle_atom_site_label_3
_geom_angle
O4 S1 O3 120.49(15)
O4 S1 N1 106.96(14)
O3 S1 N1 106.53(14)
O4 S1 C4 107.89(15)
O3 S1 C4 107.66(14)
N1 S1 C4 106.55(14)
C2 O1 C1 117.5(3)
C3 N1 S1 118.9(2)
C3 N1 H1 120.6
S1 N1 H1 120.6
O1 C1 H1A 109.5
O1 C1 H1B 109.5
H1A C1 H1B 109.5
O1 C1 H1C 109.5
H1A C1 H1C 109.5
H1B C1 H1C 109.5
O2 C2 O1 124.5(3)
O2 C2 C3 125.0(3)
O1 C2 C3 110.4(2)
N1 C3 C2 110.1(2)
N1 C3 H3A 109.6
C2 C3 H3A 109.6
N1 C3 H3B 109.6
C2 C3 H3B 109.6
H3A C3 H3B 108.1
C5 C4 C9 120.5(3)
C5 C4 S1 119.4(2)
C9 C4 S1 120.1(2)
C6 C5 C4 120.1(3)
C6 C5 H5 120.0
C4 C5 H5 120.0
C5 C6 C7 118.9(3)
C5 C6 H6 120.6
C7 C6 H6 120.6
C8 C7 C6 121.6(3)
C8 C7 Br1 119.2(3)
C6 C7 Br1 119.2(3)
C7 C8 C9 119.4(3)
C7 C8 H8 120.3
C9 C8 H8 120.3
C8 C9 C4 119.5(3)
C8 C9 H9 120.2
C4 C9 H9 120.2

loop_
_geom_bond_atom_site_label_1
_geom_bond_atom_site_label_2
_geom_bond_distance
Br1 C7 1.889(3)
S1 O4 1.424(2)
S1 O3 1.425(2)
S1 N1 1.613(3)
S1 C4 1.759(3)
O1 C2 1.320(3)
O1 C1 1.436(4)
O2 C2 1.188(4)
N1 H1 0.8600
C1 H1A 0.9600
C1 H1B 0.9600
C1 H1C 0.9600
C2 C3 1.489(4)
C3 N1 1.458(4)
C3 H3A 0.9700
C3 H3B 0.9700
C4 C5 1.381(4)
C4 C9 1.385(4)
C5 C6 1.374(5)
C5 H5 0.9300
C6 C7 1.381(5)
C6 H6 0.9300
C7 C8 1.374(5)
C8 C9 1.377(5)
C8 H8 0.9300
C9 H9 0.9300

loop_
_geom_hbond_atom_site_label_D
_geom_hbond_atom_site_label_H
_geom_hbond_atom_site_label_A
_geom_hbond_site_symmetry_A
_geom_hbond_distance_DH
_geom_hbond_distance_HA
_geom_hbond_distance_DA
_geom_hbond_angle_DHA
_geom_hbond_publ_flag
N1 H1 O2 2_565 0.8600 2.41 2.987(4) 125 yes
C3 H3A O3 1_655 0.9700 2.50 3.410(4) 156 yes

loop_
_geom_torsion_atom_site_label_1
_geom_torsion_atom_site_label_2
_geom_torsion_atom_site_label_3
_geom_torsion_atom_site_label_4
_geom_torsion
C1 O1 C2 O2 1.4(5)
C1 O1 C2 C3 -178.3(3)
O2 C2 C3 N1 -9.3(5)
O1 C2 C3 N1 170.5(3)
O4 S1 C4 C5 162.0(2)
O3 S1 C4 C5 30.5(3)
N1 S1 C4 C5 -83.4(3)
O4 S1 C4 C9 -20.8(3)
O3 S1 C4 C9 -152.3(3)
N1 S1 C4 C9 93.7(3)
C9 C4 C5 C6 -0.7(5)
S1 C4 C5 C6 176.5(3)
C4 C5 C6 C7 -0.4(5)
C5 C6 C7 C8 1.1(5)
C5 C6 C7 Br1 -177.6(3)
C6 C7 C8 C9 -0.5(5)
Br1 C7 C8 C9 178.1(2)
C7 C8 C9 C4 -0.6(5)
C5 C4 C9 C8 1.2(5)
S1 C4 C9 C8 -175.9(2)
C2 C3 N1 S1 165.0(2)
O4 S1 N1 C3 44.2(3)
O3 S1 N1 C3 174.3(2)
C4 S1 N1 C3 -71.0(3)

loop_
_cod_related_entry_id
_cod_related_entry_database
_cod_related_entry_code
1 ChemSpider 582518
